data_4102599
loop_
_publ_author_name
'Paresma R. Patel'
'Dale L. Boger'

_publ_section_title
;
 Intramolecular [1 + 2] and [3 + 2] Cycloaddition Reactions of
 Cyclopropenone Ketals
;
_journal_name_full 'Journal of the American Chemical Society'
_journal_page_first 8527
_journal_page_last 8529
_journal_paper_doi 10.1021/ja103933n
_journal_volume 132
_journal_year 2010
_chemical_formula_sum 'C18 H19 N O2'
_chemical_formula_weight 281.34
_chemical_name_systematic
; 
 ? 
;
_space_group_IT_number 2
_symmetry_cell_setting triclinic
_symmetry_space_group_name_Hall '-P 1'
_symmetry_space_group_name_H-M 'P -1'
_atom_sites_solution_hydrogens geom
_atom_sites_solution_primary direct
_atom_sites_solution_secondary difmap
_audit_creation_method SHELXL-97
_cell_angle_alpha 113.58(3)
_cell_angle_beta 98.95(3)
_cell_angle_gamma 101.50(3)
_cell_formula_units_Z 2
_cell_length_a 9.0122(18)
_cell_length_b 9.7153(19)
_cell_length_c 10.094(2)
_cell_measurement_reflns_used 3463
_cell_measurement_temperature 296(2)
_cell_measurement_theta_max 27.95
_cell_measurement_theta_min 2.28
_cell_volume 766.0(4)
_computing_cell_refinement 'Bruker SAINT+'
_computing_data_collection 'Bruker SMART'
_computing_data_reduction 'Bruker SAINT+'
_computing_molecular_graphics 'Bruker SHELXTL'
_computing_publication_material 'Bruker SHELXTL'
_computing_structure_refinement 'SHELXL-97 (Sheldrick, 1997)'
_computing_structure_solution 'SHELXS-97 (Sheldrick, 1997)'
_diffrn_ambient_temperature 296(2)
_diffrn_measured_fraction_theta_full 0.993
_diffrn_measured_fraction_theta_max 0.993
_diffrn_measurement_device_type 'CCD area detector'
_diffrn_measurement_method 'phi and omega scans'
_diffrn_radiation_monochromator graphite
_diffrn_radiation_source 'fine-focus sealed tube'
_diffrn_radiation_type MoK\a
_diffrn_radiation_wavelength 0.71073
_diffrn_reflns_av_R_equivalents 0.0170
_diffrn_reflns_av_sigmaI/netI 0.0216
_diffrn_reflns_limit_h_max 10
_diffrn_reflns_limit_h_min -10
_diffrn_reflns_limit_k_max 11
_diffrn_reflns_limit_k_min -11
_diffrn_reflns_limit_l_max 11
_diffrn_reflns_limit_l_min -11
_diffrn_reflns_number 5617
_diffrn_reflns_theta_full 25.00
_diffrn_reflns_theta_max 25.00
_diffrn_reflns_theta_min 2.28
_diffrn_standards_decay_% 1
_exptl_absorpt_coefficient_mu 0.079
_exptl_absorpt_correction_T_max 0.9906
_exptl_absorpt_correction_T_min 0.9828
_exptl_absorpt_correction_type multi-scan
_exptl_absorpt_process_details 'SADABS (Sheldrick, 1999)'
_exptl_crystal_colour Colorless
_exptl_crystal_density_diffrn 1.220
_exptl_crystal_density_meas 0
_exptl_crystal_density_method 'not measured'
_exptl_crystal_description Parallalepiped
_exptl_crystal_F_000 300
_exptl_crystal_size_max 0.22
_exptl_crystal_size_mid 0.19
_exptl_crystal_size_min 0.12
_refine_diff_density_max 0.522
_refine_diff_density_min -0.196
_refine_diff_density_rms 0.049
_refine_ls_extinction_method none
_refine_ls_goodness_of_fit_ref 1.057
_refine_ls_hydrogen_treatment constr
_refine_ls_matrix_type full
_refine_ls_number_parameters 192
_refine_ls_number_reflns 2677
_refine_ls_number_restraints 0
_refine_ls_restrained_S_all 1.057
_refine_ls_R_factor_all 0.0748
_refine_ls_R_factor_gt 0.0666
_refine_ls_shift/su_max 0.010
_refine_ls_shift/su_mean 0.002
_refine_ls_structure_factor_coef Fsqd
_refine_ls_weighting_details 'calc w=1/[\s^2^(Fo^2^)+(0.1100P)^2^+0.3000P] where P=(Fo^2^+2Fc^2^)/3'
_refine_ls_weighting_scheme calc
_refine_ls_wR_factor_gt 0.1868
_refine_ls_wR_factor_ref 0.1945
_reflns_number_gt 2295
_reflns_number_total 2677
_reflns_threshold_expression >2sigma(I)
_cod_data_source_file ja103933n_si_003.cif
_cod_data_source_block pprp
_cod_original_cell_volume 765.9(3)
_cod_database_code 4102599

loop_
_symmetry_equiv_pos_as_xyz
'x, y, z'
'-x, -y, -z'

loop_
_atom_site_label
_atom_site_type_symbol
_atom_site_fract_x
_atom_site_fract_y
_atom_site_fract_z
_atom_site_U_iso_or_equiv
_atom_site_adp_type
_atom_site_occupancy
_atom_site_symmetry_multiplicity
_atom_site_calc_flag
_atom_site_refinement_flags
O1 O 0.31575(18) 0.32568(19) 0.02285(18) 0.0528(5) Uani 1 1 d .
O2 O 0.43666(19) 0.14295(19) -0.10270(18) 0.0526(5) Uani 1 1 d .
N1 N 0.8250(3) 0.2820(4) 0.0494(3) 0.0933(9) Uani 1 1 d .
C1 C 0.5134(2) 0.2897(3) 0.2846(2) 0.0431(5) Uani 1 1 d .
C2 C 0.4223(3) 0.1845(3) 0.1520(3) 0.0496(6) Uani 1 1 d .
H2 H 0.3615 0.0852 0.1309 0.060 Uiso 1 1 calc R
C3 C 0.4322(3) 0.2508(3) 0.0387(2) 0.0438(5) Uani 1 1 d .
C4 C 0.5893(3) 0.3871(3) 0.1155(3) 0.0475(6) Uani 1 1 d .
H4 H 0.5843 0.4720 0.0874 0.057 Uiso 1 1 calc R
C5 C 0.5951(3) 0.4403(3) 0.2827(2) 0.0454(6) Uani 1 1 d .
H5 H 0.5309 0.5125 0.3106 0.054 Uiso 1 1 calc R
C6 C 0.7484(3) 0.5081(3) 0.4071(3) 0.0608(7) Uani 1 1 d .
H6A H 0.8358 0.4844 0.3661 0.073 Uiso 1 1 calc R
H6B H 0.7718 0.6209 0.4637 0.073 Uiso 1 1 calc R
C7 C 0.7149(3) 0.4264(3) 0.5038(3) 0.0508(6) Uani 1 1 d .
C8 C 0.5784(3) 0.2998(3) 0.4320(2) 0.0458(6) Uani 1 1 d .
C9 C 0.5294(4) 0.2068(3) 0.5006(3) 0.0592(7) Uani 1 1 d .
H9 H 0.4386 0.1227 0.4528 0.071 Uiso 1 1 calc R
C10 C 0.6166(4) 0.2406(4) 0.6402(3) 0.0692(8) Uani 1 1 d .
H10 H 0.5844 0.1793 0.6872 0.083 Uiso 1 1 calc R
C11 C 0.7517(4) 0.3651(4) 0.7110(3) 0.0726(9) Uani 1 1 d .
H11 H 0.8099 0.3860 0.8050 0.087 Uiso 1 1 calc R
C12 C 0.8019(3) 0.4590(4) 0.6447(3) 0.0667(8) Uani 1 1 d .
H12 H 0.8927 0.5431 0.6937 0.080 Uiso 1 1 calc R
C13 C 0.1633(3) 0.2155(4) -0.0452(3) 0.0638(7) Uani 1 1 d .
H13A H 0.0859 0.2704 -0.0524 0.077 Uiso 1 1 calc R
H13B H 0.1394 0.1642 0.0171 0.077 Uiso 1 1 calc R
C14 C 0.1536(3) 0.0929(3) -0.2001(3) 0.0559(7) Uani 1 1 d .
C15 C 0.2893(3) 0.0239(3) -0.1833(3) 0.0609(7) Uani 1 1 d .
H15A H 0.2683 -0.0396 -0.1309 0.073 Uiso 1 1 calc R
H15B H 0.2962 -0.0440 -0.2819 0.073 Uiso 1 1 calc R
C16 C -0.0003(4) -0.0381(4) -0.2604(4) 0.0924(12) Uani 1 1 d .
H16A H -0.0866 0.0033 -0.2743 0.111 Uiso 1 1 calc R
H16B H -0.0103 -0.0807 -0.1902 0.111 Uiso 1 1 calc R
H16C H -0.0010 -0.1192 -0.3545 0.111 Uiso 1 1 calc R
C17 C 0.1688(4) 0.1669(4) -0.3072(3) 0.0739(9) Uani 1 1 d .
H17A H 0.1638 0.0877 -0.4042 0.089 Uiso 1 1 calc R
H17B H 0.2674 0.2469 -0.2696 0.089 Uiso 1 1 calc R
H17C H 0.0846 0.2125 -0.3153 0.089 Uiso 1 1 calc R
C18 C 0.7207(3) 0.3266(3) 0.0765(3) 0.0553(7) Uani 1 1 d .

loop_
_atom_site_aniso_label
_atom_site_aniso_U_11
_atom_site_aniso_U_22
_atom_site_aniso_U_33
_atom_site_aniso_U_23
_atom_site_aniso_U_13
_atom_site_aniso_U_12
O1 0.0471(9) 0.0537(10) 0.0529(10) 0.0178(8) 0.0099(7) 0.0199(8)
O2 0.0562(10) 0.0519(9) 0.0476(10) 0.0174(8) 0.0183(7) 0.0181(8)
N1 0.0618(16) 0.153(3) 0.096(2) 0.070(2) 0.0417(15) 0.0468(18)
C1 0.0416(12) 0.0441(12) 0.0453(12) 0.0201(10) 0.0150(10) 0.0125(9)
C2 0.0497(13) 0.0458(12) 0.0519(14) 0.0228(11) 0.0137(11) 0.0081(10)
C3 0.0451(12) 0.0444(12) 0.0418(12) 0.0179(10) 0.0133(9) 0.0140(10)
C4 0.0473(13) 0.0522(13) 0.0501(13) 0.0306(11) 0.0115(10) 0.0137(10)
C5 0.0482(12) 0.0441(12) 0.0442(12) 0.0206(10) 0.0114(10) 0.0124(10)
C6 0.0572(15) 0.0626(15) 0.0511(14) 0.0258(12) 0.0057(12) -0.0010(12)
C7 0.0506(13) 0.0593(14) 0.0428(13) 0.0215(11) 0.0134(10) 0.0179(11)
C8 0.0551(13) 0.0465(12) 0.0399(12) 0.0183(10) 0.0187(10) 0.0205(10)
C9 0.0824(18) 0.0518(14) 0.0525(15) 0.0266(12) 0.0292(13) 0.0221(13)
C10 0.107(2) 0.0722(18) 0.0535(16) 0.0394(15) 0.0349(16) 0.0434(18)
C11 0.092(2) 0.097(2) 0.0458(15) 0.0377(16) 0.0209(15) 0.0479(19)
C12 0.0602(16) 0.0847(19) 0.0500(15) 0.0264(14) 0.0087(12) 0.0222(14)
C13 0.0454(14) 0.0851(19) 0.0575(16) 0.0303(14) 0.0136(11) 0.0148(13)
C14 0.0501(13) 0.0601(15) 0.0450(13) 0.0228(12) 0.0049(10) -0.0026(11)
C15 0.0781(18) 0.0457(13) 0.0454(14) 0.0135(11) 0.0132(12) 0.0068(12)
C16 0.076(2) 0.099(2) 0.073(2) 0.0399(19) -0.0028(16) -0.0229(19)
C17 0.0769(19) 0.0809(19) 0.0567(17) 0.0363(15) 0.0066(14) 0.0039(16)
C18 0.0484(14) 0.0769(17) 0.0498(14) 0.0384(13) 0.0163(11) 0.0125(12)

loop_
_atom_type_symbol
_atom_type_description
_atom_type_scat_dispersion_real
_atom_type_scat_dispersion_imag
_atom_type_scat_source
C C 0.0033 0.0016 'International Tables Vol C Tables 4.2.6.8 and 6.1.1.4'
H H 0.0000 0.0000 'International Tables Vol C Tables 4.2.6.8 and 6.1.1.4'
N N 0.0061 0.0033 'International Tables Vol C Tables 4.2.6.8 and 6.1.1.4'
O O 0.0106 0.0060 'International Tables Vol C Tables 4.2.6.8 and 6.1.1.4'

loop_
_geom_angle_atom_site_label_1
_geom_angle_atom_site_label_2
_geom_angle_atom_site_label_3
_geom_angle
C3 O1 C13 111.26(19)
C3 O2 C15 112.11(18)
C2 C1 C8 139.1(2)
C2 C1 C5 112.4(2)
C8 C1 C5 107.81(19)
C1 C2 C3 109.5(2)
O2 C3 O1 110.13(18)
O2 C3 C2 114.55(18)
O1 C3 C2 113.79(18)
O2 C3 C4 110.21(18)
O1 C3 C4 104.47(17)
C2 C3 C4 102.94(18)
C18 C4 C5 112.13(19)
C18 C4 C3 109.97(19)
C5 C4 C3 101.31(17)
C1 C5 C6 104.72(19)
C1 C5 C4 102.54(18)
C6 C5 C4 123.4(2)
C7 C6 C5 103.29(19)
C12 C7 C8 119.7(2)
C12 C7 C6 128.8(2)
C8 C7 C6 111.5(2)
C9 C8 C7 120.4(2)
C9 C8 C1 131.4(2)
C7 C8 C1 108.1(2)
C10 C9 C8 119.2(3)
C9 C10 C11 120.4(3)
C12 C11 C10 121.1(3)
C11 C12 C7 119.1(3)
O1 C13 C14 111.3(2)
C13 C14 C15 106.7(2)
C13 C14 C17 110.8(2)
C15 C14 C17 109.9(2)
C13 C14 C16 110.4(2)
C15 C14 C16 108.7(2)
C17 C14 C16 110.3(2)
O2 C15 C14 112.3(2)
N1 C18 C4 178.5(3)

loop_
_geom_bond_atom_site_label_1
_geom_bond_atom_site_label_2
_geom_bond_distance
O1 C3 1.415(3)
O1 C13 1.427(3)
O2 C3 1.406(3)
O2 C15 1.436(3)
N1 C18 1.137(4)
C1 C2 1.318(3)
C1 C8 1.469(3)
C1 C5 1.509(3)
C2 C3 1.526(3)
C3 C4 1.565(3)
C4 C18 1.463(4)
C4 C5 1.544(3)
C5 C6 1.535(3)
C6 C7 1.513(4)
C7 C12 1.390(4)
C7 C8 1.399(3)
C8 C9 1.388(3)
C9 C10 1.376(4)
C10 C11 1.380(4)
C11 C12 1.379(4)
C13 C14 1.515(4)
C14 C15 1.526(4)
C14 C17 1.527(4)
C14 C16 1.526(4)

loop_
_geom_torsion_atom_site_label_1
_geom_torsion_atom_site_label_2
_geom_torsion_atom_site_label_3
_geom_torsion_atom_site_label_4
_geom_torsion
C8 C1 C2 C3 -168.1(3)
C5 C1 C2 C3 0.8(3)
C15 O2 C3 O1 -59.7(2)
C15 O2 C3 C2 70.1(2)
C15 O2 C3 C4 -174.39(18)
C13 O1 C3 O2 62.2(2)
C13 O1 C3 C2 -68.0(2)
C13 O1 C3 C4 -179.47(18)
C1 C2 C3 O2 139.6(2)
C1 C2 C3 O1 -92.5(2)
C1 C2 C3 C4 19.9(2)
O2 C3 C4 C18 -35.1(2)
O1 C3 C4 C18 -153.33(18)
C2 C3 C4 C18 87.6(2)
O2 C3 C4 C5 -153.84(18)
O1 C3 C4 C5 87.89(19)
C2 C3 C4 C5 -31.2(2)
C2 C1 C5 C6 -151.4(2)
C8 C1 C5 C6 21.0(2)
C2 C1 C5 C4 -21.4(3)
C8 C1 C5 C4 150.93(18)
C18 C4 C5 C1 -85.8(2)
C3 C4 C5 C1 31.4(2)
C18 C4 C5 C6 31.5(3)
C3 C4 C5 C6 148.7(2)
C1 C5 C6 C7 -20.0(3)
C4 C5 C6 C7 -136.2(2)
C5 C6 C7 C12 -169.0(3)
C5 C6 C7 C8 12.9(3)
C12 C7 C8 C9 0.0(4)
C6 C7 C8 C9 178.4(2)
C12 C7 C8 C1 -178.4(2)
C6 C7 C8 C1 0.0(3)
C2 C1 C8 C9 -22.3(5)
C5 C1 C8 C9 168.5(2)
C2 C1 C8 C7 155.8(3)
C5 C1 C8 C7 -13.4(2)
C7 C8 C9 C10 0.0(4)
C1 C8 C9 C10 177.9(2)
C8 C9 C10 C11 -0.3(4)
C9 C10 C11 C12 0.5(4)
C10 C11 C12 C7 -0.5(4)
C8 C7 C12 C11 0.2(4)
C6 C7 C12 C11 -177.8(3)
C3 O1 C13 C14 -60.4(3)
O1 C13 C14 C15 52.9(3)
O1 C13 C14 C17 -66.7(3)
O1 C13 C14 C16 170.8(2)
C3 O2 C15 C14 55.7(3)
C13 C14 C15 O2 -50.6(3)
C17 C14 C15 O2 69.6(3)
C16 C14 C15 O2 -169.7(2)
C5 C4 C18 N1 -34(11)
C3 C4 C18 N1 -146(11)
